data_7217176
loop_
_publ_author_name
'Yue, Zhifang'
'Chen, Zhenna'
'Yao, Minjie'
'Wang, Haili'
'Li, Gang'

_publ_section_title
;
 Selective pyridine recognition by a imidazole dicarboxylate-based 3D
 cadmium(II) MOF
;
_journal_name_full 'RSC Advances'
_journal_paper_doi 10.1039/C4RA04803B
_journal_year 2014
_chemical_formula_sum 'C16 H9 Cd Cl N3 O4'
_chemical_formula_weight 455.11
_chemical_name_systematic
; 
 ? 
;
_space_group_IT_number 88
_symmetry_cell_setting tetragonal
_symmetry_space_group_name_Hall '-I 4ad'
_symmetry_space_group_name_H-M 'I 41/a :2'
_atom_sites_solution_hydrogens geom
_atom_sites_solution_primary direct
_atom_sites_solution_secondary difmap
_audit_creation_method SHELXL-97
_cell_angle_alpha 90.00
_cell_angle_beta 90.00
_cell_angle_gamma 90.00
_cell_formula_units_Z 16
_cell_length_a 22.0734(10)
_cell_length_b 22.0734(10)
_cell_length_c 16.1233(14)
_cell_measurement_reflns_used 8086
_cell_measurement_temperature 296(2)
_cell_measurement_theta_max 27.50
_cell_measurement_theta_min 2.42
_cell_volume 7855.8(8)
_computing_cell_refinement 'Bruker SMART'
_computing_data_collection 'Bruker SMART'
_computing_data_reduction 'Bruker SAINT'
_computing_molecular_graphics 'Bruker SHELXTL'
_computing_publication_material 'Bruker SHELXTL'
_computing_structure_refinement 'SHELXL-97 (Sheldrick, 1997)'
_computing_structure_solution 'SHELXS-97 (Sheldrick, 1990)'
_diffrn_ambient_temperature 296(2)
_diffrn_measured_fraction_theta_full 0.996
_diffrn_measured_fraction_theta_max 0.996
_diffrn_measurement_device_type 'CCD area detector'
_diffrn_measurement_method 'phi and omega scans'
_diffrn_radiation_monochromator graphite
_diffrn_radiation_source 'fine-focus sealed tube'
_diffrn_radiation_type MoK\a
_diffrn_radiation_wavelength 0.71073
_diffrn_reflns_av_R_equivalents 0.0414
_diffrn_reflns_av_sigmaI/netI 0.0283
_diffrn_reflns_limit_h_max 28
_diffrn_reflns_limit_h_min -27
_diffrn_reflns_limit_k_max 19
_diffrn_reflns_limit_k_min -28
_diffrn_reflns_limit_l_max 20
_diffrn_reflns_limit_l_min -18
_diffrn_reflns_number 24463
_diffrn_reflns_theta_full 27.50
_diffrn_reflns_theta_max 27.50
_diffrn_reflns_theta_min 2.42
_exptl_absorpt_coefficient_mu 1.270
_exptl_absorpt_correction_T_max 0.7763
_exptl_absorpt_correction_T_min 0.7419
_exptl_absorpt_correction_type multi-scan
_exptl_crystal_colour colorless
_exptl_crystal_density_diffrn 1.539
_exptl_crystal_density_method 'not measured'
_exptl_crystal_description cubic
_exptl_crystal_F_000 3568
_exptl_crystal_size_max 0.25
_exptl_crystal_size_mid 0.24
_exptl_crystal_size_min 0.21
_refine_diff_density_max 3.184
_refine_diff_density_min -2.074
_refine_diff_density_rms 0.164
_refine_ls_extinction_method none
_refine_ls_goodness_of_fit_ref 1.111
_refine_ls_hydrogen_treatment mixed
_refine_ls_matrix_type full
_refine_ls_number_parameters 227
_refine_ls_number_reflns 4508
_refine_ls_number_restraints 6
_refine_ls_restrained_S_all 1.399
_refine_ls_R_factor_all 0.0563
_refine_ls_R_factor_gt 0.0467
_refine_ls_shift/su_max 0.000
_refine_ls_shift/su_mean 0.000
_refine_ls_structure_factor_coef Fsqd
_refine_ls_weighting_details 'calc w=1/[\s^2^(Fo^2^)+(0.0665P)^2^+73.7500P] where P=(Fo^2^+2Fc^2^)/3'
_refine_ls_weighting_scheme calc
_refine_ls_wR_factor_gt 0.1275
_refine_ls_wR_factor_ref 0.1349
_reflns_number_gt 3833
_reflns_number_total 4508
_reflns_threshold_expression >2sigma(I)
_cod_data_source_file c4ra04803b2.cif
_cod_data_source_block a
_cod_depositor_comments
;
The following automatic conversions were performed:

'_symmetry_cell_setting' value 'Tetragonal' changed to 'tetragonal'
according to
/usr/data/users/saulius/crontab/automatic-downloads/rss-feeds/RSC/lib/dictionaries/cif_core.dic
dictionary named 'cif_core.dic' version 2.4.2 from
2011-04-26.

'_exptl_absorpt_correction_type' value 'Multi-scan'
changed to 'multi-scan' according to
/usr/data/users/saulius/crontab/automatic-downloads/rss-feeds/RSC/lib/dictionaries/cif_core.dic
dictionary named 'cif_core.dic' version 2.4.2 from 2011-04-26.

Automatic conversion script
Id: cif_fix_values 2281 2013-09-26 08:29:07Z andrius 
;
_cod_original_sg_symbol_H-M I4(1)/a
_cod_database_code 7217176

loop_
_symmetry_equiv_pos_as_xyz
'x, y, z'
'-x+1/2, -y, z+1/2'
'-y+3/4, x+1/4, z+1/4'
'y+3/4, -x+3/4, z+3/4'
'x+1/2, y+1/2, z+1/2'
'-x+1, -y+1/2, z+1'
'-y+5/4, x+3/4, z+3/4'
'y+5/4, -x+5/4, z+5/4'
'-x, -y, -z'
'x-1/2, y, -z-1/2'
'y-3/4, -x-1/4, -z-1/4'
'-y-3/4, x-3/4, -z-3/4'
'-x+1/2, -y+1/2, -z+1/2'
'x, y+1/2, -z'
'y-1/4, -x+1/4, -z+1/4'
'-y-1/4, x-1/4, -z-1/4'

loop_
_atom_site_label
_atom_site_type_symbol
_atom_site_fract_x
_atom_site_fract_y
_atom_site_fract_z
_atom_site_U_iso_or_equiv
_atom_site_adp_type
_atom_site_occupancy
_atom_site_symmetry_multiplicity
_atom_site_calc_flag
_atom_site_refinement_flags
Cd1 Cd 0.421191(16) 0.011965(16) 0.05059(2) 0.01396(15) Uani 1 1 d .
N2 N 0.3672(2) 0.0632(2) -0.0467(3) 0.0171(9) Uani 1 1 d .
N1 N 0.4423(2) 0.1012(2) 0.1213(3) 0.0215(10) Uani 1 1 d .
C4 C 0.4873(3) 0.2190(2) 0.1436(4) 0.0210(11) Uani 1 1 d .
C12 C 0.3126(2) 0.0894(2) -0.0560(3) 0.0173(10) Uani 1 1 d .
C10 C 0.2098(4) 0.0267(4) 0.1082(5) 0.0440(19) Uani 1 1 d .
H10 H 0.2003 -0.0106 0.1318 0.053 Uiso 1 1 calc R
C5 C 0.4276(3) 0.2088(3) 0.1183(5) 0.0338(16) Uani 1 1 d .
H5 H 0.4017 0.2413 0.1086 0.041 Uiso 1 1 calc R
C7 C 0.2352(3) 0.1385(3) 0.0355(5) 0.0335(15) Uani 1 1 d .
H7 H 0.2432 0.1757 0.0107 0.040 Uiso 1 1 calc R
C13 C 0.3965(2) 0.0718(2) -0.1201(3) 0.0168(10) Uani 1 1 d .
C2 C 0.4982(3) 0.1111(3) 0.1511(4) 0.0211(11) Uani 1 1 d .
H2 H 0.5223 0.0778 0.1642 0.025 Uiso 1 1 calc R
C3 C 0.5218(3) 0.1688(3) 0.1631(4) 0.0241(12) Uani 1 1 d .
H3 H 0.5607 0.1735 0.1842 0.029 Uiso 1 1 calc R
C6 C 0.1928(4) 0.1346(4) 0.0991(6) 0.058(3) Uani 1 1 d .
H6 H 0.1723 0.1689 0.1173 0.070 Uiso 1 1 calc R
C8 C 0.2655(3) 0.0872(3) 0.0092(4) 0.0231(12) Uani 1 1 d .
C11 C 0.1817(4) 0.0789(5) 0.1347(6) 0.059(3) Uani 1 1 d .
C1 C 0.4074(3) 0.1502(3) 0.1080(5) 0.0349(16) Uani 1 1 d .
H1 H 0.3676 0.1442 0.0910 0.042 Uiso 1 1 calc R
C9 C 0.2524(3) 0.0312(3) 0.0457(4) 0.0266(13) Uani 1 1 d .
H9 H 0.2726 -0.0034 0.0277 0.032 Uiso 1 1 calc R
Cl1 Cl 0.13194(19) 0.07352(18) 0.2190(3) 0.1135(12) Uani 1 1 d U
O2 O 0.4128(2) 0.1047(2) -0.3000(3) 0.0283(10) Uani 1 1 d .
H2A H 0.4350 0.0856 -0.2689 0.042 Uiso 1 1 calc R
O1 O 0.48284(19) 0.0525(2) -0.2024(3) 0.0284(10) Uani 1 1 d .
N3 N 0.3057(2) 0.1151(2) -0.1309(3) 0.0159(9) Uani 1 1 d .
C14 C 0.3582(2) 0.1034(2) -0.1727(3) 0.0170(10) Uani 1 1 d .
C15 C 0.3638(3) 0.1206(3) -0.2602(4) 0.0205(11) Uani 1 1 d .
C16 C 0.4594(2) 0.0503(2) -0.1319(3) 0.0179(10) Uani 1 1 d .
O3 O 0.32236(19) 0.1482(2) -0.2945(3) 0.0234(9) Uani 1 1 d .
O4 O 0.48523(17) 0.02976(18) -0.0686(3) 0.0197(8) Uani 1 1 d .

loop_
_atom_site_aniso_label
_atom_site_aniso_U_11
_atom_site_aniso_U_22
_atom_site_aniso_U_33
_atom_site_aniso_U_23
_atom_site_aniso_U_13
_atom_site_aniso_U_12
Cd1 0.0118(2) 0.0118(2) 0.0183(2) 0.00396(13) -0.00027(13) -0.00025(13)
N2 0.015(2) 0.017(2) 0.019(2) 0.0045(17) -0.0012(17) 0.0016(17)
N1 0.019(2) 0.015(2) 0.030(3) 0.0007(19) -0.0029(19) -0.0012(18)
C4 0.022(3) 0.016(3) 0.025(3) -0.001(2) -0.002(2) -0.001(2)
C12 0.017(2) 0.015(2) 0.020(3) 0.0023(19) 0.000(2) 0.002(2)
C10 0.045(4) 0.046(4) 0.041(4) 0.017(3) 0.020(3) 0.004(4)
C5 0.029(3) 0.016(3) 0.057(4) -0.002(3) -0.015(3) 0.006(2)
C7 0.029(3) 0.032(3) 0.040(4) 0.003(3) 0.013(3) 0.008(3)
C13 0.016(2) 0.017(2) 0.018(2) 0.003(2) 0.0021(19) 0.001(2)
C2 0.018(3) 0.018(3) 0.028(3) 0.005(2) -0.001(2) 0.002(2)
C3 0.016(3) 0.020(3) 0.036(3) 0.002(2) -0.002(2) 0.000(2)
C6 0.055(5) 0.052(5) 0.068(6) 0.009(4) 0.041(5) 0.021(4)
C8 0.015(3) 0.029(3) 0.025(3) 0.006(2) 0.002(2) 0.002(2)
C11 0.053(5) 0.064(6) 0.060(6) 0.013(5) 0.045(5) 0.008(4)
C1 0.024(3) 0.023(3) 0.058(4) -0.006(3) -0.014(3) 0.004(3)
C9 0.022(3) 0.032(3) 0.026(3) 0.009(2) 0.005(2) 0.006(2)
Cl1 0.122(2) 0.1039(19) 0.1151(19) 0.0141(15) 0.1004(17) 0.0123(16)
O2 0.020(2) 0.042(3) 0.022(2) 0.0109(19) 0.0023(16) 0.0118(19)
O1 0.018(2) 0.040(3) 0.027(2) 0.0095(19) 0.0043(17) 0.0106(18)
N3 0.013(2) 0.018(2) 0.016(2) 0.0008(17) -0.0003(16) 0.0013(17)
C14 0.013(2) 0.017(2) 0.021(3) 0.002(2) 0.000(2) 0.0019(19)
C15 0.017(3) 0.022(3) 0.022(3) 0.004(2) -0.001(2) 0.001(2)
C16 0.017(3) 0.014(2) 0.022(3) 0.004(2) -0.002(2) 0.002(2)
O3 0.019(2) 0.030(2) 0.021(2) 0.0074(17) -0.0022(15) 0.0060(17)
O4 0.0134(18) 0.0215(19) 0.024(2) 0.0080(16) 0.0010(15) 0.0028(15)

loop_
_atom_type_symbol
_atom_type_description
_atom_type_scat_dispersion_real
_atom_type_scat_dispersion_imag
_atom_type_scat_source
C C 0.0033 0.0016 'International Tables Vol C Tables 4.2.6.8 and 6.1.1.4'
H H 0.0000 0.0000 'International Tables Vol C Tables 4.2.6.8 and 6.1.1.4'
N N 0.0061 0.0033 'International Tables Vol C Tables 4.2.6.8 and 6.1.1.4'
O O 0.0106 0.0060 'International Tables Vol C Tables 4.2.6.8 and 6.1.1.4'
Cl Cl 0.1484 0.1585 'International Tables Vol C Tables 4.2.6.8 and 6.1.1.4'
Cd Cd -0.8075 1.2024 'International Tables Vol C Tables 4.2.6.8 and 6.1.1.4'

loop_
_geom_angle_atom_site_label_1
_geom_angle_atom_site_label_2
_geom_angle_atom_site_label_3
_geom_angle
_geom_angle_site_symmetry_1
_geom_angle_site_symmetry_3
N3 Cd1 N2 112.56(16) 8_444 .
N3 Cd1 O4 99.73(15) 8_444 9_655
N2 Cd1 O4 139.87(15) . 9_655
N3 Cd1 N1 115.80(17) 8_444 .
N2 Cd1 N1 91.25(17) . .
O4 Cd1 N1 95.67(16) 9_655 .
N3 Cd1 O4 145.73(15) 8_444 .
N2 Cd1 O4 71.18(15) . .
O4 Cd1 O4 68.73(16) 9_655 .
N1 Cd1 O4 97.78(16) . .
N3 Cd1 O3 71.87(15) 8_444 8_444
N2 Cd1 O3 80.71(16) . 8_444
O4 Cd1 O3 87.72(15) 9_655 8_444
N1 Cd1 O3 170.77(16) . 8_444
O4 Cd1 O3 75.42(14) . 8_444
C12 N2 C13 105.6(4) . .
C12 N2 Cd1 139.6(4) . .
C13 N2 Cd1 114.8(3) . .
C2 N1 C1 117.0(5) . .
C2 N1 Cd1 119.7(4) . .
C1 N1 Cd1 119.3(4) . .
C3 C4 C5 117.1(5) . .
C3 C4 C4 122.3(7) . 6_554
C5 C4 C4 120.5(6) . 6_554
N2 C12 N3 112.6(5) . .
N2 C12 C8 122.4(5) . .
N3 C12 C8 124.9(5) . .
C11 C10 C9 118.2(7) . .
C1 C5 C4 119.4(6) . .
C8 C7 C6 120.0(7) . .
N2 C13 C14 108.1(5) . .
N2 C13 C16 120.9(5) . .
C14 C13 C16 131.0(5) . .
N1 C2 C3 122.8(5) . .
C4 C3 C2 119.9(5) . .
C11 C6 C7 118.8(7) . .
C7 C8 C9 119.7(6) . .
C7 C8 C12 122.0(6) . .
C9 C8 C12 118.2(5) . .
C10 C11 C6 122.5(7) . .
C10 C11 Cl1 117.8(7) . .
C6 C11 Cl1 119.7(7) . .
N1 C1 C5 123.4(6) . .
C10 C9 C8 120.6(6) . .
C12 N3 C14 105.5(4) . .
C12 N3 Cd1 139.1(4) . 7_444
C14 N3 Cd1 115.4(3) . 7_444
N3 C14 C13 108.2(5) . .
N3 C14 C15 119.9(5) . .
C13 C14 C15 131.8(5) . .
O3 C15 O2 121.8(5) . .
O3 C15 C14 119.9(5) . .
O2 C15 C14 118.4(5) . .
O1 C16 O4 124.5(5) . .
O1 C16 C13 119.6(5) . .
O4 C16 C13 115.9(5) . .
C15 O3 Cd1 112.5(4) . 7_444
C16 O4 Cd1 131.4(4) . 9_655
C16 O4 Cd1 116.1(3) . .
Cd1 O4 Cd1 111.27(16) 9_655 .

loop_
_geom_bond_atom_site_label_1
_geom_bond_atom_site_label_2
_geom_bond_distance
_geom_bond_site_symmetry_2
Cd1 N3 2.232(4) 8_444
Cd1 N2 2.272(4) .
Cd1 O4 2.280(4) 9_655
Cd1 N1 2.324(5) .
Cd1 O4 2.418(4) .
Cd1 O3 2.464(4) 8_444
N2 C12 1.344(7) .
N2 C13 1.363(7) .
N1 C2 1.343(7) .
N1 C1 1.343(8) .
C4 C3 1.382(8) .
C4 C5 1.399(9) .
C4 C4 1.477(11) 6_554
C12 N3 1.343(7) .
C12 C8 1.480(8) .
C10 C11 1.376(12) .
C10 C9 1.382(9) .
C5 C1 1.379(9) .
C7 C8 1.382(9) .
C7 C6 1.392(10) .
C13 C14 1.386(7) .
C13 C16 1.479(7) .
C2 C3 1.390(8) .
C6 C11 1.377(13) .
C8 C9 1.399(9) .
C11 Cl1 1.752(8) .
O2 C15 1.305(7) .
O1 C16 1.249(7) .
N3 C14 1.366(7) .
N3 Cd1 2.232(4) 7_444
C14 C15 1.466(8) .
C15 O3 1.232(7) .
C16 O4 1.255(7) .
O3 Cd1 2.464(4) 7_444
O4 Cd1 2.280(4) 9_655
